data_1535635
loop_
_publ_author_name
'Buchholz, W.'
'Schuster, H.U.'

_publ_section_title
;
 Intermetallische Phasen mit B35-Ueberstruktur und
 Verwandtschaftsbeziehung zu Li Fe6 Ge6
;
_journal_name_full 'Zeitschrift fuer Anorganische und Allgemeine Chemie'
_journal_page_first 40
_journal_page_last 48
_journal_volume 482
_journal_year 1981
_chemical_formula_sum 'Ge6 Ni6 Sc'
_chemical_name_systematic 'Sc Ni6 Ge6'
_space_group_IT_number 191
_symmetry_space_group_name_Hall '-P 6 2'
_symmetry_space_group_name_H-M 'P 6/m m m'
_cell_angle_alpha 90
_cell_angle_beta 90
_cell_angle_gamma 120
_cell_formula_units_Z 4
_cell_length_a 10.152
_cell_length_b 10.152
_cell_length_c 7.813
_cell_volume 697.351
_citation_journal_id_ASTM ZAACAB
_cod_data_source_file Buchholz_ZAACAB_1981_1866.cif
_cod_data_source_block Ge6Ni6Sc1
_cod_original_cell_volume 697.3515
_cod_original_formula_sum 'Ge6 Ni6 Sc1'
_cod_database_code 1535635

loop_
_symmetry_equiv_pos_as_xyz
x,y,z
x-y,x,z
-y,x-y,z
-x,-y,z
-x+y,-x,z
y,-x+y,z
-y,-x,-z
x-y,-y,-z
x,x-y,-z
y,x,-z
-x+y,y,-z
-x,-x+y,-z
-x,-y,-z
-x+y,-x,-z
y,-x+y,-z
x,y,-z
x-y,x,-z
-y,x-y,-z
y,x,z
-x+y,y,z
-x,-x+y,z
-y,-x,z
x-y,-y,z
x,x-y,z

loop_
_atom_site_label
_atom_site_type_symbol
_atom_site_fract_x
_atom_site_fract_y
_atom_site_fract_z
_atom_site_occupancy
_atom_site_U_iso_or_equiv
Sc1 Sc 0 0 0 1 0.0
Ge1 Ge 0.16 0.32 0 1 0.0
Ge4 Ge 0.3333 0.6667 0.5 1 0.0
Ni2 Ni 0.2465 0.493 0.25 1 0.0
Ni1 Ni 0.238 0 0.258 1 0.0
Ge2 Ge 0.162 0.324 0.5 1 0.0
Ge3 Ge 0.3333 0.6667 0 1 0.0
Ge6 Ge 0.5 0 0.158 1 0.0
Ge5 Ge 0 0 0.34 1 0.0
Sc2 Sc 0.5 0 0.5 1 0.0
